data_7701963
loop_
_publ_author_name
'Gharami, Saswati'
'Aich, Krishnendu'
'Ghosh, Paramita'
'Patra, Lakshman'
'Murmu, Nabendu'
'Mondal, Tapan K.'

_publ_section_title
;
 A fluorescent &quot;ON-OFF-ON&quot; switch for the selective and
 sequential detection of Hg<sup>2+</sup> and I<sup>-</sup> with
 applications in imaging using human AGS gastric cancer cells.
;
_journal_issue 1
_journal_name_full 'Dalton transactions (Cambridge, England : 2003)'
_journal_page_first 187
_journal_page_last 195
_journal_paper_doi 10.1039/c9dt04245h
_journal_volume 49
_journal_year 2020
_chemical_formula_sum 'C22 H16 Cl2 Hg N4 O'
_chemical_formula_weight 623.88
_space_group_crystal_system triclinic
_space_group_IT_number 2
_space_group_name_Hall '-P 1'
_space_group_name_H-M_alt 'P -1'
_atom_sites_solution_hydrogens mixed
_audit_creation_method SHELXL-2016/6
_audit_update_record
;
2019-11-02 deposited with the CCDC.	2019-11-18 downloaded from the CCDC.
;
_cell_angle_alpha 75.104(2)
_cell_angle_beta 89.593(2)
_cell_angle_gamma 79.724(2)
_cell_formula_units_Z 2
_cell_length_a 7.5222(6)
_cell_length_b 9.2463(7)
_cell_length_c 16.0762(12)
_cell_measurement_reflns_used 7245
_cell_measurement_temperature 273(2)
_cell_measurement_theta_max 22.00
_cell_measurement_theta_min 2.25
_cell_volume 1062.35(14)
_computing_cell_refinement 'SAINT V8.38A (Bruker, 2016)'
_computing_data_collection 'Apex3 v2017.3-0 (Bruker, 2016)'
_computing_data_reduction 'SAINT V8.38A (Bruker, 2016)'
_computing_molecular_graphics 'Ortep-3 for Windows (Farrugia, 2012)'
_computing_publication_material 'WinGX v2018.3'
_computing_structure_refinement 'SHELXL-2016/6 (Sheldrick, 2016)'
_computing_structure_solution 'SHELXT 2014/5 (Sheldrick, 2014)'
_diffrn_ambient_temperature 273(2)
_diffrn_measured_fraction_theta_full 0.995
_diffrn_measured_fraction_theta_max 0.995
_diffrn_measurement_device_type 'CCD area detector'
_diffrn_measurement_method 'Omega/Phi scans'
_diffrn_radiation_type MoK\a
_diffrn_radiation_wavelength 0.71073
_diffrn_reflns_av_R_equivalents 0.0363
_diffrn_reflns_av_unetI/netI 0.0202
_diffrn_reflns_Laue_measured_fraction_full 0.995
_diffrn_reflns_Laue_measured_fraction_max 0.995
_diffrn_reflns_limit_h_max 9
_diffrn_reflns_limit_h_min -9
_diffrn_reflns_limit_k_max 11
_diffrn_reflns_limit_k_min -11
_diffrn_reflns_limit_l_max 20
_diffrn_reflns_limit_l_min -20
_diffrn_reflns_number 36664
_diffrn_reflns_point_group_measured_fraction_full 0.995
_diffrn_reflns_point_group_measured_fraction_max 0.995
_diffrn_reflns_theta_full 25.242
_diffrn_reflns_theta_max 27.110
_diffrn_reflns_theta_min 2.318
_diffrn_source 'fine-focus sealed tube'
_exptl_absorpt_coefficient_mu 7.517
_exptl_absorpt_correction_T_max 0.7456
_exptl_absorpt_correction_T_min 0.4246
_exptl_absorpt_correction_type multi-scan
_exptl_absorpt_process_details 'SADABS 2016/2 (Bruker, 2016)'
_exptl_crystal_colour red
_exptl_crystal_density_diffrn 1.950
_exptl_crystal_description nidle
_exptl_crystal_F_000 596
_exptl_crystal_size_max 0.14
_exptl_crystal_size_mid 0.08
_exptl_crystal_size_min 0.07
_refine_diff_density_max 0.503
_refine_diff_density_min -0.829
_refine_diff_density_rms 0.065
_refine_ls_extinction_method none
_refine_ls_goodness_of_fit_ref 1.012
_refine_ls_hydrogen_treatment mixed
_refine_ls_matrix_type full
_refine_ls_number_parameters 275
_refine_ls_number_reflns 4673
_refine_ls_number_restraints 0
_refine_ls_restrained_S_all 1.012
_refine_ls_R_factor_all 0.0200
_refine_ls_R_factor_gt 0.0179
_refine_ls_shift/su_max 0.002
_refine_ls_shift/su_mean 0.000
_refine_ls_structure_factor_coef Fsqd
_refine_ls_weighting_details 'w=1/[\s^2^(Fo^2^)+(0.0194P)^2^+0.7885P] where P=(Fo^2^+2Fc^2^)/3'
_refine_ls_weighting_scheme calc
_refine_ls_wR_factor_gt 0.0428
_refine_ls_wR_factor_ref 0.0440
_reflns_Friedel_coverage 0.000
_reflns_number_gt 4399
_reflns_number_total 4673
_reflns_threshold_expression 'I > 2\s(I)'
_cod_data_source_file c9dt04245h3.cif
_cod_data_source_block shelx
_cod_depositor_comments 'Adding full bibliography for 7701963.cif.'
_cod_database_code 7701963
_shelx_shelxl_version_number 2016/6
_shelx_space_group_comment
;
The symmetry employed for this shelxl refinement is uniquely defined
by the following loop, which should always be used as a source of
symmetry information in preference to the above space-group names.
They are only intended as comments.
;

loop_
_space_group_symop_operation_xyz
'x, y, z'
'-x, -y, -z'

loop_
_atom_site_label
_atom_site_type_symbol
_atom_site_fract_x
_atom_site_fract_y
_atom_site_fract_z
_atom_site_U_iso_or_equiv
_atom_site_adp_type
_atom_site_occupancy
_atom_site_site_symmetry_order
_atom_site_calc_flag
_atom_site_refinement_flags_posn
_atom_site_refinement_flags_adp
Hg1 Hg 0.72611(2) 0.76161(2) 0.34679(2) 0.04160(4) Uani 1 1 d . .
Cl1 Cl 0.41023(9) 0.89912(8) 0.32971(5) 0.04838(16) Uani 1 1 d . .
Cl2 Cl 0.94018(11) 0.91274(10) 0.28816(7) 0.0663(2) Uani 1 1 d . .
O1 O 0.6701(3) 0.7042(2) 0.19257(12) 0.0553(5) Uani 1 1 d . .
N1 N 0.7748(3) 0.6119(2) 0.48535(13) 0.0340(4) Uani 1 1 d . .
N2 N 0.7596(3) 0.3954(3) 0.58094(14) 0.0346(4) Uani 1 1 d . .
N3 N 0.6869(3) 0.5083(2) 0.34816(13) 0.0312(4) Uani 1 1 d . .
N4 N 0.6957(5) 0.8543(4) -0.03333(19) 0.0727(9) Uani 1 1 d . .
C1 C 0.8151(3) 0.6273(3) 0.56619(16) 0.0337(5) Uani 1 1 d . .
C2 C 0.8587(4) 0.7508(3) 0.5920(2) 0.0448(6) Uani 1 1 d . .
H2 H 0.865313 0.842425 0.552178 0.054 Uiso 1 1 calc R U
C3 C 0.8909(4) 0.7309(4) 0.6782(2) 0.0507(7) Uani 1 1 d . .
H3 H 0.920030 0.811054 0.697184 0.061 Uiso 1 1 calc R U
C4 C 0.8815(4) 0.5935(4) 0.7387(2) 0.0526(7) Uani 1 1 d . .
H4 H 0.905697 0.584650 0.796602 0.063 Uiso 1 1 calc R U
C5 C 0.8374(4) 0.4715(3) 0.71492(18) 0.0452(6) Uani 1 1 d . .
H5 H 0.829227 0.380835 0.755221 0.054 Uiso 1 1 calc R U
C6 C 0.8056(3) 0.4910(3) 0.62709(16) 0.0340(5) Uani 1 1 d . .
C7 C 0.7432(3) 0.4726(3) 0.49712(15) 0.0303(5) Uani 1 1 d . .
C8 C 0.6955(3) 0.4122(3) 0.42532(15) 0.0303(5) Uani 1 1 d . .
C9 C 0.6628(4) 0.2627(3) 0.43955(17) 0.0379(5) Uani 1 1 d . .
H9 H 0.670859 0.198253 0.494853 0.046 Uiso 1 1 calc R U
C10 C 0.6189(4) 0.2149(3) 0.37029(18) 0.0414(6) Uani 1 1 d . .
H10 H 0.596287 0.116741 0.378191 0.050 Uiso 1 1 calc R U
C11 C 0.6076(3) 0.3128(3) 0.28712(17) 0.0374(5) Uani 1 1 d . .
C12 C 0.5601(4) 0.2701(4) 0.2128(2) 0.0512(7) Uani 1 1 d . .
H12 H 0.537975 0.172547 0.217697 0.061 Uiso 1 1 calc R U
C13 C 0.5470(5) 0.3713(4) 0.1351(2) 0.0596(8) Uani 1 1 d . .
H13 H 0.513818 0.342670 0.086846 0.072 Uiso 1 1 calc R U
C14 C 0.5822(5) 0.5192(4) 0.12485(19) 0.0557(8) Uani 1 1 d . .
H14 H 0.572336 0.586478 0.070338 0.067 Uiso 1 1 calc R U
C15 C 0.6309(4) 0.5647(3) 0.19496(17) 0.0429(6) Uani 1 1 d . .
C16 C 0.6427(3) 0.4615(3) 0.27835(16) 0.0341(5) Uani 1 1 d . .
C17 C 0.6240(6) 0.8251(4) 0.1148(2) 0.0641(9) Uani 1 1 d . .
H17A H 0.614470 0.922235 0.128604 0.077 Uiso 1 1 calc R U
H17B H 0.506695 0.820115 0.092110 0.077 Uiso 1 1 calc R U
C18 C 0.7608(5) 0.8165(4) 0.0467(2) 0.0571(8) Uani 1 1 d . .
C19 C 0.9395(7) 0.7782(9) 0.0661(3) 0.133(3) Uani 1 1 d . .
H19 H 0.982414 0.753820 0.123066 0.160 Uiso 1 1 calc R U
C20 C 1.0587(8) 0.7755(11) 0.0004(4) 0.161(4) Uani 1 1 d . .
H20 H 1.182405 0.745785 0.012980 0.194 Uiso 1 1 calc R U
C21 C 0.9946(7) 0.8162(7) -0.0818(3) 0.0964(16) Uani 1 1 d . .
H21 H 1.072034 0.817688 -0.127284 0.116 Uiso 1 1 calc R U
C22 C 0.8163(6) 0.8541(6) -0.0956(3) 0.0841(13) Uani 1 1 d . .
H22 H 0.771675 0.882513 -0.152393 0.101 Uiso 1 1 calc R U
H2N H 0.739(4) 0.317(4) 0.598(2) 0.045(9) Uiso 1 1 d . .

loop_
_atom_site_aniso_label
_atom_site_aniso_U_11
_atom_site_aniso_U_22
_atom_site_aniso_U_33
_atom_site_aniso_U_23
_atom_site_aniso_U_13
_atom_site_aniso_U_12
Hg1 0.04672(7) 0.03551(6) 0.04131(7) -0.00361(4) 0.00200(4) -0.01357(4)
Cl1 0.0395(3) 0.0389(3) 0.0600(4) 0.0003(3) 0.0027(3) -0.0091(3)
Cl2 0.0509(4) 0.0511(4) 0.0935(7) -0.0034(4) 0.0115(4) -0.0234(3)
O1 0.0914(16) 0.0438(11) 0.0294(10) -0.0031(8) -0.0016(10) -0.0185(11)
N1 0.0386(10) 0.0299(10) 0.0323(11) -0.0059(8) -0.0001(8) -0.0066(8)
N2 0.0409(11) 0.0315(11) 0.0312(11) -0.0061(9) -0.0008(9) -0.0094(9)
N3 0.0336(10) 0.0328(10) 0.0272(10) -0.0080(8) 0.0024(8) -0.0056(8)
N4 0.077(2) 0.092(2) 0.0437(16) -0.0131(16) -0.0058(14) -0.0073(18)
C1 0.0296(11) 0.0366(12) 0.0361(13) -0.0118(10) 0.0009(10) -0.0056(9)
C2 0.0458(14) 0.0383(14) 0.0540(17) -0.0173(13) -0.0014(13) -0.0095(12)
C3 0.0495(16) 0.0542(17) 0.0574(18) -0.0312(15) -0.0039(14) -0.0083(13)
C4 0.0531(17) 0.067(2) 0.0416(16) -0.0275(15) -0.0069(13) -0.0029(15)
C5 0.0494(15) 0.0507(16) 0.0328(13) -0.0101(12) -0.0031(12) -0.0033(13)
C6 0.0313(11) 0.0369(13) 0.0340(12) -0.0113(10) -0.0008(10) -0.0035(10)
C7 0.0299(11) 0.0317(11) 0.0289(11) -0.0071(9) 0.0017(9) -0.0065(9)
C8 0.0278(10) 0.0335(12) 0.0305(12) -0.0092(10) 0.0033(9) -0.0064(9)
C9 0.0468(14) 0.0345(13) 0.0333(13) -0.0064(10) 0.0020(11) -0.0128(11)
C10 0.0474(14) 0.0360(13) 0.0456(15) -0.0143(12) 0.0046(12) -0.0149(11)
C11 0.0360(12) 0.0427(14) 0.0385(14) -0.0175(11) 0.0029(10) -0.0103(11)
C12 0.0599(18) 0.0559(18) 0.0489(17) -0.0272(15) 0.0027(14) -0.0194(15)
C13 0.073(2) 0.078(2) 0.0382(16) -0.0257(16) -0.0026(15) -0.0256(18)
C14 0.072(2) 0.065(2) 0.0309(14) -0.0100(14) -0.0023(14) -0.0186(17)
C15 0.0499(15) 0.0469(15) 0.0316(13) -0.0094(11) 0.0009(11) -0.0094(12)
C16 0.0330(11) 0.0403(13) 0.0304(12) -0.0119(10) 0.0018(9) -0.0065(10)
C17 0.093(3) 0.0501(18) 0.0395(17) 0.0005(14) 0.0010(17) -0.0047(18)
C18 0.076(2) 0.0538(18) 0.0350(15) 0.0012(13) -0.0054(15) -0.0121(16)
C19 0.080(3) 0.242(8) 0.045(2) 0.007(3) -0.010(2) -0.010(4)
C20 0.067(3) 0.289(11) 0.082(4) 0.011(5) 0.001(3) 0.000(4)
C21 0.084(3) 0.137(5) 0.056(2) -0.001(3) 0.013(2) -0.024(3)
C22 0.091(3) 0.119(4) 0.0417(19) -0.020(2) 0.0024(19) -0.016(3)

loop_
_atom_type_symbol
_atom_type_description
_atom_type_scat_dispersion_real
_atom_type_scat_dispersion_imag
_atom_type_scat_source
C C 0.0033 0.0016 'International Tables Vol C Tables 4.2.6.8 and 6.1.1.4'
H H 0.0000 0.0000 'International Tables Vol C Tables 4.2.6.8 and 6.1.1.4'
Hg Hg -2.3894 9.2266 'International Tables Vol C Tables 4.2.6.8 and 6.1.1.4'
N N 0.0061 0.0033 'International Tables Vol C Tables 4.2.6.8 and 6.1.1.4'
O O 0.0106 0.0060 'International Tables Vol C Tables 4.2.6.8 and 6.1.1.4'
Cl Cl 0.1484 0.1585 'International Tables Vol C Tables 4.2.6.8 and 6.1.1.4'

loop_
_geom_angle_atom_site_label_1
_geom_angle_atom_site_label_2
_geom_angle_atom_site_label_3
_geom_angle
N1 Hg1 Cl2 118.72(6)
N1 Hg1 N3 71.51(7)
Cl2 Hg1 N3 134.03(5)
N1 Hg1 Cl1 108.38(6)
Cl2 Hg1 Cl1 114.54(3)
N3 Hg1 Cl1 101.51(5)
C15 O1 C17 118.5(2)
C7 N1 C1 106.3(2)
C7 N1 Hg1 115.17(16)
C1 N1 Hg1 138.29(16)
C7 N2 C6 107.5(2)
C7 N2 H2N 124(3)
C6 N2 H2N 128(3)
C8 N3 C16 118.7(2)
C8 N3 Hg1 115.24(15)
C16 N3 Hg1 125.85(16)
C18 N4 C22 117.0(4)
N1 C1 C6 108.6(2)
N1 C1 C2 131.0(2)
C6 C1 C2 120.4(2)
C3 C2 C1 117.1(3)
C3 C2 H2 121.4
C1 C2 H2 121.4
C2 C3 C4 121.9(3)
C2 C3 H3 119.0
C4 C3 H3 119.0
C5 C4 C3 121.9(3)
C5 C4 H4 119.1
C3 C4 H4 119.1
C4 C5 C6 116.3(3)
C4 C5 H5 121.8
C6 C5 H5 121.8
N2 C6 C5 132.1(3)
N2 C6 C1 105.6(2)
C5 C6 C1 122.3(2)
N1 C7 N2 112.0(2)
N1 C7 C8 122.6(2)
N2 C7 C8 125.4(2)
N3 C8 C9 123.4(2)
N3 C8 C7 115.0(2)
C9 C8 C7 121.6(2)
C10 C9 C8 118.3(2)
C10 C9 H9 120.8
C8 C9 H9 120.8
C9 C10 C11 120.4(2)
C9 C10 H10 119.8
C11 C10 H10 119.8
C10 C11 C12 122.9(3)
C10 C11 C16 117.7(2)
C12 C11 C16 119.3(3)
C13 C12 C11 119.8(3)
C13 C12 H12 120.1
C11 C12 H12 120.1
C12 C13 C14 121.7(3)
C12 C13 H13 119.1
C14 C13 H13 119.1
C15 C14 C13 120.4(3)
C15 C14 H14 119.8
C13 C14 H14 119.8
O1 C15 C14 125.4(3)
O1 C15 C16 115.2(2)
C14 C15 C16 119.3(3)
N3 C16 C11 121.4(2)
N3 C16 C15 119.2(2)
C11 C16 C15 119.3(2)
O1 C17 C18 112.7(3)
O1 C17 H17A 109.1
C18 C17 H17A 109.1
O1 C17 H17B 109.1
C18 C17 H17B 109.1
H17A C17 H17B 107.8
N4 C18 C19 121.9(4)
N4 C18 C17 116.0(3)
C19 C18 C17 122.0(3)
C18 C19 C20 119.2(5)
C18 C19 H19 120.4
C20 C19 H19 120.4
C21 C20 C19 119.6(5)
C21 C20 H20 120.2
C19 C20 H20 120.2
C22 C21 C20 117.4(5)
C22 C21 H21 121.3
C20 C21 H21 121.3
C21 C22 N4 124.8(4)
C21 C22 H22 117.6
N4 C22 H22 117.6

loop_
_geom_bond_atom_site_label_1
_geom_bond_atom_site_label_2
_geom_bond_distance
Hg1 N1 2.293(2)
Hg1 Cl2 2.3533(8)
Hg1 N3 2.407(2)
Hg1 Cl1 2.4678(7)
O1 C15 1.364(4)
O1 C17 1.443(4)
N1 C7 1.317(3)
N1 C1 1.385(3)
N2 C7 1.348(3)
N2 C6 1.379(3)
N2 H2N 0.75(3)
N3 C8 1.322(3)
N3 C16 1.365(3)
N4 C18 1.317(4)
N4 C22 1.347(5)
C1 C6 1.396(4)
C1 C2 1.401(4)
C2 C3 1.368(4)
C2 H2 0.9300
C3 C4 1.401(5)
C3 H3 0.9300
C4 C5 1.373(4)
C4 H4 0.9300
C5 C6 1.393(4)
C5 H5 0.9300
C7 C8 1.478(3)
C8 C9 1.407(3)
C9 C10 1.362(4)
C9 H9 0.9300
C10 C11 1.402(4)
C10 H10 0.9300
C11 C12 1.418(4)
C11 C16 1.417(4)
C12 C13 1.347(5)
C12 H12 0.9300
C13 C14 1.407(5)
C13 H13 0.9300
C14 C15 1.374(4)
C14 H14 0.9300
C15 C16 1.425(4)
C17 C18 1.505(5)
C17 H17A 0.9700
C17 H17B 0.9700
C18 C19 1.345(6)
C19 C20 1.383(8)
C19 H19 0.9300
C20 C21 1.346(7)
C20 H20 0.9300
C21 C22 1.329(6)
C21 H21 0.9300
C22 H22 0.9300
